data_1565425
loop_
_publ_author_name
'Cao, Hou-Ji'
'Wei, Xing'
'Sun, Fangxiang'
'Zhang, Xiaolei'
'Lu, Changsheng'
'Yan, Hong'

_publ_section_title
;
 Metal-catalyzed B--H acylmethylation of pyridylcarboranes: access to
 carborane-fused indoliziniums and quinoliziniums
;
_journal_name_full 'Chemical Science'
_journal_paper_doi 10.1039/D1SC05296A
_journal_year 2021
_chemical_formula_moiety 'C16 H24 B9 N'
_chemical_formula_sum 'C16 H24 B9 N'
_chemical_formula_weight 327.65
_space_group_crystal_system monoclinic
_space_group_IT_number 7
_space_group_name_Hall 'P -2yc'
_space_group_name_H-M_alt 'P 1 c 1'
_atom_sites_solution_hydrogens difmap
_atom_sites_solution_primary dual
_audit_creation_date 2021-04-08
_audit_creation_method
;
Olex2 1.2-beta
(compiled 2018.05.29 svn.r3508 for OlexSys, GUI svn.r5506)
;
_audit_update_record
;
2021-06-06 deposited with the CCDC.	2021-11-19 downloaded from the CCDC.
;
_cell_angle_alpha 90.00(3)
_cell_angle_beta 102.92(3)
_cell_angle_gamma 90.00(3)
_cell_formula_units_Z 2
_cell_length_a 7.670(2)
_cell_length_b 7.489(2)
_cell_length_c 16.814(3)
_cell_measurement_reflns_used 3778
_cell_measurement_temperature 296(2)
_cell_measurement_theta_max 27.41
_cell_measurement_theta_min 2.99
_cell_volume 941.4(4)
_computing_cell_refinement 'SAINT v8.37A (Bruker, 2015)'
_computing_data_reduction 'SAINT v8.37A (Bruker, 2015)'
_computing_molecular_graphics 'Olex2 (Dolomanov et al., 2009)'
_computing_publication_material 'Olex2 (Dolomanov et al., 2009)'
_computing_structure_refinement 'ShelXL (Sheldrick, 2015)'
_computing_structure_solution 'ShelXT (Sheldrick, 2015)'
_diffrn_ambient_temperature 296.15
_diffrn_detector 'Bruker APEX2 area detector'
_diffrn_detector_area_resol_mean 7.9
_diffrn_detector_type 'CCD area detector'
_diffrn_measured_fraction_theta_full 0.994
_diffrn_measured_fraction_theta_max 0.994
_diffrn_measurement_device 'three-circle diffractometer'
_diffrn_measurement_device_type 'Bruker APEX-II CCD'
_diffrn_measurement_method '\w and \f scans'
_diffrn_radiation_monochromator 'mirror optics'
_diffrn_radiation_probe x-ray
_diffrn_radiation_type MoK\a
_diffrn_radiation_wavelength 0.71073
_diffrn_reflns_av_R_equivalents 0.0332
_diffrn_reflns_av_unetI/netI 0.0393
_diffrn_reflns_Laue_measured_fraction_full 0.994
_diffrn_reflns_Laue_measured_fraction_max 0.994
_diffrn_reflns_limit_h_max 9
_diffrn_reflns_limit_h_min -9
_diffrn_reflns_limit_k_max 9
_diffrn_reflns_limit_k_min -9
_diffrn_reflns_limit_l_max 19
_diffrn_reflns_limit_l_min -21
_diffrn_reflns_number 8417
_diffrn_reflns_point_group_measured_fraction_full 0.813
_diffrn_reflns_point_group_measured_fraction_max 0.804
_diffrn_reflns_theta_full 25.242
_diffrn_reflns_theta_max 27.500
_diffrn_reflns_theta_min 2.991
_diffrn_source 'microfocus sealed X-ray tube'
_diffrn_source_type 'Incoatec I\ms'
_diffrn_standards_number 0
_exptl_absorpt_coefficient_mu 0.059
_exptl_absorpt_correction_T_max 0.7456
_exptl_absorpt_correction_T_min 0.6679
_exptl_absorpt_correction_type multi-scan
_exptl_absorpt_process_details
'SADABS-2016/2 (Bruker,2016/2) was used for absorption correction. wR2(int) was 0.1420 before and 0.0491 after correction. The Ratio of minimum to maximum transmission is 0.8958. The \l/2 correction factor is Not present.'
_exptl_crystal_colour orange
_exptl_crystal_colour_primary orange
_exptl_crystal_density_diffrn 1.156
_exptl_crystal_description block
_exptl_crystal_F_000 344
_exptl_crystal_size_max 0.18
_exptl_crystal_size_mid 0.16
_exptl_crystal_size_min 0.14
_refine_diff_density_max 0.165
_refine_diff_density_min -0.148
_refine_diff_density_rms 0.030
_refine_ls_abs_structure_details
;
 Flack x determined using 1037 quotients [(I+)-(I-)]/[(I+)+(I-)]
 (Parsons, Flack and Wagner, Acta Cryst. B69 (2013) 249-259).
;
_refine_ls_abs_structure_Flack 0.2(10)
_refine_ls_extinction_method none
_refine_ls_goodness_of_fit_ref 1.044
_refine_ls_hydrogen_treatment refall
_refine_ls_matrix_type full
_refine_ls_number_parameters 331
_refine_ls_number_reflns 3461
_refine_ls_number_restraints 2
_refine_ls_restrained_S_all 1.044
_refine_ls_R_factor_all 0.0465
_refine_ls_R_factor_gt 0.0409
_refine_ls_shift/su_max 0.000
_refine_ls_shift/su_mean 0.000
_refine_ls_structure_factor_coef Fsqd
_refine_ls_weighting_details 'w=1/[\s^2^(Fo^2^)+(0.0657P)^2^+0.0419P] where P=(Fo^2^+2Fc^2^)/3'
_refine_ls_weighting_scheme calc
_refine_ls_wR_factor_gt 0.1034
_refine_ls_wR_factor_ref 0.1087
_reflns_Friedel_coverage 0.616
_reflns_Friedel_fraction_full 0.632
_reflns_Friedel_fraction_max 0.614
_reflns_number_gt 3164
_reflns_number_total 3461
_reflns_threshold_expression 'I > 2\s(I)'
_cod_data_source_file d1sc05296a2.cif
_cod_data_source_block 11_a_CCDC1
_cod_original_cell_volume 941.3(4)
_cod_database_code 1565425
_shelx_shelxl_version_number 2018/3
_shelx_space_group_comment
;
The symmetry employed for this shelxl refinement is uniquely defined
by the following loop, which should always be used as a source of
symmetry information in preference to the above space-group names.
They are only intended as comments.
;
_shelx_estimated_absorpt_t_max 0.992
_shelx_estimated_absorpt_t_min 0.989
_olex2_refinement_description
;
;
_olex2_submission_special_instructions 'No special instructions were received'

loop_
_space_group_symop_operation_xyz
'x, y, z'
'x, -y, z+1/2'

loop_
_atom_site_label
_atom_site_type_symbol
_atom_site_fract_x
_atom_site_fract_y
_atom_site_fract_z
_atom_site_U_iso_or_equiv
_atom_site_adp_type
_atom_site_occupancy
_atom_site_site_symmetry_order
_atom_site_calc_flag
_atom_site_refinement_flags_posn
_atom_site_refinement_flags_adp
_atom_site_refinement_flags_occupancy
_atom_site_disorder_assembly
_atom_site_disorder_group
N1 N -0.3826(2) -0.6090(2) -0.46177(11) 0.0299(4) Uani 1 1 d . . . . .
C1 C -0.5672(3) -0.3648(3) -0.42262(14) 0.0291(4) Uani 1 1 d . . . . .
C2 C -0.7262(3) -0.3520(3) -0.37652(15) 0.0352(5) Uani 1 1 d . . . . .
C3 C -0.7437(4) -0.4928(4) -0.31384(19) 0.0492(7) Uani 1 1 d . . . . .
H3A H -0.724(4) -0.617(4) -0.3317(19) 0.047(8) Uiso 1 1 d . . . . .
H3B H -0.656(6) -0.455(6) -0.255(3) 0.093(13) Uiso 1 1 d . . . . .
H3C H -0.852(6) -0.483(5) -0.303(2) 0.067(10) Uiso 1 1 d . . . . .
C4 C -0.4305(3) -0.5072(3) -0.40277(13) 0.0287(4) Uani 1 1 d . . . . .
C5 C -0.3406(3) -0.5333(3) -0.32237(15) 0.0377(5) Uani 1 1 d . . . . .
H5 H -0.376(4) -0.449(4) -0.2826(16) 0.035(7) Uiso 1 1 d . . . . .
C6 C -0.2133(3) -0.6639(4) -0.30136(18) 0.0435(6) Uani 1 1 d . . . . .
H6 H -0.161(4) -0.679(4) -0.2487(19) 0.038(7) Uiso 1 1 d . . . . .
C7 C -0.1757(4) -0.7714(4) -0.36118(17) 0.0434(6) Uani 1 1 d . . . . .
H7 H -0.092(5) -0.863(5) -0.348(2) 0.057(9) Uiso 1 1 d . . . . .
C8 C -0.2600(3) -0.7413(3) -0.44033(17) 0.0404(6) Uani 1 1 d . . . . .
H8 H -0.234(4) -0.815(4) -0.4850(18) 0.045(8) Uiso 1 1 d . . . . .
C9 C -0.5131(4) -0.3953(3) -0.57690(17) 0.0432(6) Uani 1 1 d . . . . .
H9A H -0.579(4) -0.396(4) -0.634(2) 0.047(8) Uiso 1 1 d . . . . .
H9B H -0.397(4) -0.326(4) -0.5755(18) 0.051(8) Uiso 1 1 d . . . . .
C10 C -0.4712(3) -0.5899(3) -0.55301(14) 0.0338(5) Uani 1 1 d . . . . .
H10 H -0.578(4) -0.651(3) -0.5606(16) 0.032(6) Uiso 1 1 d . . . . .
C11 C -0.3554(3) -0.6762(3) -0.60548(15) 0.0369(5) Uani 1 1 d . . . . .
C12 C -0.4204(4) -0.8218(4) -0.65395(18) 0.0490(6) Uani 1 1 d . . . . .
H12 H -0.534(5) -0.870(5) -0.651(2) 0.070(11) Uiso 1 1 d . . . . .
C13 C -0.3159(5) -0.9032(4) -0.7009(2) 0.0624(9) Uani 1 1 d . . . . .
H13 H -0.367(5) -0.996(5) -0.735(2) 0.065(10) Uiso 1 1 d . . . . .
C14 C -0.1449(5) -0.8414(5) -0.6985(2) 0.0665(10) Uani 1 1 d . . . . .
H14 H -0.067(6) -0.894(6) -0.733(3) 0.090(13) Uiso 1 1 d . . . . .
C15 C -0.0811(4) -0.6935(5) -0.6523(2) 0.0585(8) Uani 1 1 d . . . . .
H15 H 0.037(5) -0.649(6) -0.655(2) 0.074(11) Uiso 1 1 d . . . . .
C16 C -0.1866(3) -0.6116(4) -0.60594(17) 0.0451(6) Uani 1 1 d . . . . .
H16 H -0.151(4) -0.512(5) -0.577(2) 0.050(9) Uiso 1 1 d . . . . .
B4 B -0.4948(4) -0.1645(3) -0.4399(2) 0.0394(6) Uani 1 1 d . . . . .
H4A H -0.355(4) -0.142(4) -0.4411(18) 0.047(8) Uiso 1 1 d . . . . .
H4B H -0.535(5) -0.095(6) -0.372(2) 0.077(12) Uiso 1 1 d . . . . .
B5 B -0.6252(4) -0.2992(3) -0.52040(17) 0.0340(5) Uani 1 1 d . . . . .
B6 B -0.7745(3) -0.4272(4) -0.47663(17) 0.0359(6) Uani 1 1 d . . . . .
H6A H -0.794(4) -0.563(4) -0.4852(17) 0.042(7) Uiso 1 1 d . . . . .
B7 B -0.6465(5) -0.0043(4) -0.4082(2) 0.0493(8) Uani 1 1 d . . . . .
H7A H -0.614(5) 0.131(4) -0.394(2) 0.056(9) Uiso 1 1 d . . . . .
B8 B -0.6770(4) -0.0720(4) -0.5117(2) 0.0464(7) Uani 1 1 d . . . . .
H8A H -0.661(5) 0.015(6) -0.557(2) 0.078(11) Uiso 1 1 d . . . . .
B9 B -0.8517(4) -0.2364(4) -0.5346(2) 0.0447(7) Uani 1 1 d . . . . .
H9 H -0.939(4) -0.245(4) -0.594(2) 0.054(9) Uiso 1 1 d . . . . .
B10 B -0.9212(4) -0.2817(4) -0.4430(2) 0.0449(7) Uani 1 1 d . . . . .
H10A H -1.050(4) -0.333(4) -0.440(2) 0.050(8) Uiso 1 1 d . . . . .
B11 B -0.7888(4) -0.1490(4) -0.3646(2) 0.0451(7) Uani 1 1 d . . . . .
H11 H -0.841(5) -0.113(4) -0.314(2) 0.067(10) Uiso 1 1 d . . . . .
B12 B -0.8643(4) -0.0623(4) -0.4629(2) 0.0501(8) Uani 1 1 d . . . . .
H12A H -0.963(4) 0.050(4) -0.4771(18) 0.050(8) Uiso 1 1 d . . . . .

loop_
_atom_site_aniso_label
_atom_site_aniso_U_11
_atom_site_aniso_U_22
_atom_site_aniso_U_33
_atom_site_aniso_U_23
_atom_site_aniso_U_13
_atom_site_aniso_U_12
N1 0.0324(9) 0.0245(8) 0.0350(10) -0.0003(7) 0.0123(7) 0.0021(7)
C1 0.0280(10) 0.0264(10) 0.0346(11) -0.0038(8) 0.0108(8) 0.0020(8)
C2 0.0320(10) 0.0389(12) 0.0381(12) -0.0007(10) 0.0148(9) 0.0047(9)
C3 0.0521(16) 0.0520(16) 0.0515(17) 0.0072(13) 0.0285(13) 0.0046(13)
C4 0.0288(10) 0.0230(9) 0.0358(12) -0.0030(8) 0.0104(8) -0.0013(8)
C5 0.0373(11) 0.0374(12) 0.0377(13) -0.0049(10) 0.0066(9) 0.0012(10)
C6 0.0395(13) 0.0452(14) 0.0421(14) 0.0061(11) 0.0011(10) 0.0063(10)
C7 0.0418(13) 0.0395(13) 0.0500(15) 0.0083(11) 0.0124(10) 0.0123(11)
C8 0.0471(14) 0.0334(12) 0.0454(14) 0.0038(10) 0.0201(11) 0.0128(10)
C9 0.0577(16) 0.0390(13) 0.0370(14) 0.0061(10) 0.0194(11) 0.0143(12)
C10 0.0362(11) 0.0334(11) 0.0331(11) -0.0038(9) 0.0106(8) 0.0031(9)
C11 0.0452(13) 0.0359(12) 0.0330(12) -0.0023(9) 0.0158(9) 0.0067(10)
C12 0.0637(17) 0.0418(14) 0.0454(15) -0.0095(11) 0.0204(12) 0.0004(13)
C13 0.090(2) 0.0499(17) 0.0527(18) -0.0143(14) 0.0269(16) 0.0100(17)
C14 0.077(2) 0.078(2) 0.0544(18) -0.0047(16) 0.0343(16) 0.0254(19)
C15 0.0445(16) 0.083(2) 0.0526(17) 0.0040(16) 0.0209(12) 0.0136(15)
C16 0.0410(14) 0.0536(16) 0.0412(14) -0.0045(12) 0.0099(10) 0.0036(12)
B4 0.0398(14) 0.0254(11) 0.0581(18) -0.0046(11) 0.0221(12) -0.0018(10)
B5 0.0402(13) 0.0285(12) 0.0358(14) 0.0031(10) 0.0139(10) 0.0074(10)
B6 0.0307(11) 0.0352(13) 0.0408(14) -0.0013(11) 0.0059(10) 0.0010(10)
B7 0.0553(17) 0.0290(13) 0.071(2) -0.0049(13) 0.0300(16) 0.0044(13)
B8 0.0556(17) 0.0301(13) 0.0608(19) 0.0096(13) 0.0287(14) 0.0110(12)
B9 0.0421(15) 0.0450(16) 0.0463(17) 0.0051(13) 0.0083(12) 0.0131(12)
B10 0.0320(13) 0.0470(16) 0.0577(18) 0.0036(14) 0.0146(12) 0.0065(12)
B11 0.0460(15) 0.0430(15) 0.0522(18) -0.0057(13) 0.0236(13) 0.0076(12)
B12 0.0472(16) 0.0445(16) 0.064(2) 0.0067(14) 0.0230(14) 0.0183(14)

loop_
_atom_type_symbol
_atom_type_description
_atom_type_scat_dispersion_real
_atom_type_scat_dispersion_imag
_atom_type_scat_source
C C 0.0033 0.0016 'International Tables Vol C Tables 4.2.6.8 and 6.1.1.4'
H H 0.0000 0.0000 'International Tables Vol C Tables 4.2.6.8 and 6.1.1.4'
B B 0.0013 0.0007 'International Tables Vol C Tables 4.2.6.8 and 6.1.1.4'
N N 0.0061 0.0033 'International Tables Vol C Tables 4.2.6.8 and 6.1.1.4'

loop_
_geom_angle_atom_site_label_1
_geom_angle_atom_site_label_2
_geom_angle_atom_site_label_3
_geom_angle
_geom_angle_site_symmetry_1
_geom_angle_site_symmetry_3
_geom_angle_publ_flag
C4 N1 C10 122.80(17) . . ?
C8 N1 C4 119.84(19) . . ?
C8 N1 C10 117.23(19) . . ?
C2 C1 B4 110.87(18) . . ?
C2 C1 B5 113.33(17) . . ?
C2 C1 B6 63.33(15) . . ?
C4 C1 C2 121.10(19) . . ?
C4 C1 B4 116.51(18) . . ?
C4 C1 B5 116.83(19) . . ?
C4 C1 B6 116.79(18) . . ?
B4 C1 B5 65.59(17) . . ?
B4 C1 B6 117.68(19) . . ?
B5 C1 B6 63.14(16) . . ?
C1 C2 B6 61.77(15) . . ?
C1 C2 B10 110.5(2) . . ?
C1 C2 B11 113.5(2) . . ?
C3 C2 C1 119.6(2) . . ?
C3 C2 B6 114.5(2) . . ?
C3 C2 B10 117.4(2) . . ?
C3 C2 B11 119.4(2) . . ?
B6 C2 B10 60.50(17) . . ?
B11 C2 B6 114.8(2) . . ?
B11 C2 B10 63.83(18) . . ?
C2 C3 H3A 113.3(18) . . ?
C2 C3 H3B 109(3) . . ?
C2 C3 H3C 108(2) . . ?
H3A C3 H3B 114(3) . . ?
H3A C3 H3C 110(3) . . ?
H3B C3 H3C 102(3) . . ?
N1 C4 C1 122.05(19) . . ?
N1 C4 C5 118.28(19) . . ?
C5 C4 C1 119.6(2) . . ?
C4 C5 H5 114.4(15) . . ?
C6 C5 C4 121.4(2) . . ?
C6 C5 H5 124.2(15) . . ?
C5 C6 H6 118.6(19) . . ?
C7 C6 C5 119.0(2) . . ?
C7 C6 H6 122.4(19) . . ?
C6 C7 H7 120(2) . . ?
C8 C7 C6 119.3(2) . . ?
C8 C7 H7 121(2) . . ?
N1 C8 C7 121.9(2) . . ?
N1 C8 H8 116.9(17) . . ?
C7 C8 H8 121.2(17) . . ?
H9A C9 H9B 106(3) . . ?
C10 C9 H9A 106.5(17) . . ?
C10 C9 H9B 110.2(17) . . ?
C10 C9 B5 112.7(2) . . ?
B5 C9 H9A 111.1(18) . . ?
B5 C9 H9B 109.9(18) . . ?
N1 C10 H10 105.9(17) . . ?
C9 C10 N1 111.8(2) . . ?
C9 C10 H10 107.8(16) . . ?
C9 C10 C11 111.5(2) . . ?
C11 C10 N1 110.61(18) . . ?
C11 C10 H10 109.0(17) . . ?
C12 C11 C10 119.5(2) . . ?
C16 C11 C10 121.4(2) . . ?
C16 C11 C12 119.1(3) . . ?
C11 C12 H12 118(2) . . ?
C13 C12 C11 120.2(3) . . ?
C13 C12 H12 121(2) . . ?
C12 C13 H13 117(2) . . ?
C14 C13 C12 120.1(3) . . ?
C14 C13 H13 123(2) . . ?
C13 C14 H14 122(3) . . ?
C15 C14 C13 120.0(3) . . ?
C15 C14 H14 117(3) . . ?
C14 C15 H15 118(2) . . ?
C14 C15 C16 119.6(3) . . ?
C16 C15 H15 122(2) . . ?
C11 C16 C15 120.9(3) . . ?
C11 C16 H16 117(2) . . ?
C15 C16 H16 122(2) . . ?
C1 B4 H4A 120.9(17) . . ?
C1 B4 H4B 93.1(18) . . ?
C1 B4 B5 58.01(14) . . ?
C1 B4 B7 106.5(2) . . ?
C1 B4 B8 103.4(2) . . ?
H4A B4 H4B 112(2) . . ?
B5 B4 H4A 117.0(16) . . ?
B5 B4 H4B 131.2(17) . . ?
B5 B4 B7 107.7(2) . . ?
B7 B4 H4A 126.6(16) . . ?
B7 B4 H4B 39.0(17) . . ?
B8 B4 H4A 123.8(16) . . ?
B8 B4 H4B 97.6(17) . . ?
B8 B4 B5 59.06(17) . . ?
B8 B4 B7 59.11(18) . . ?
C1 B5 B4 56.40(15) . . ?
C1 B5 B6 59.33(14) . . ?
C1 B5 B8 102.5(2) . . ?
C1 B5 B9 104.4(2) . . ?
C9 B5 C1 113.13(19) . . ?
C9 B5 B4 114.8(2) . . ?
C9 B5 B6 119.3(2) . . ?
C9 B5 B8 130.5(2) . . ?
C9 B5 B9 133.5(2) . . ?
B6 B5 B4 106.98(19) . . ?
B8 B5 B4 59.60(18) . . ?
B8 B5 B6 108.0(2) . . ?
B8 B5 B9 61.30(18) . . ?
B9 B5 B4 108.5(2) . . ?
B9 B5 B6 59.52(17) . . ?
C1 B6 C2 54.89(13) . . ?
C1 B6 B5 57.54(15) . . ?
C1 B6 H6A 115.7(16) . . ?
C1 B6 B9 103.3(2) . . ?
C1 B6 B10 104.3(2) . . ?
C2 B6 B5 102.11(19) . . ?
C2 B6 H6A 116.5(16) . . ?
C2 B6 B9 104.3(2) . . ?
C2 B6 B10 59.79(16) . . ?
B5 B6 H6A 124.3(17) . . ?
B9 B6 B5 59.94(17) . . ?
B9 B6 H6A 134.6(16) . . ?
B10 B6 B5 108.6(2) . . ?
B10 B6 H6A 124.9(17) . . ?
B10 B6 B9 60.74(18) . . ?
B4 B7 H4B 47(2) . . ?
B4 B7 H7A 124.1(19) . . ?
H4B B7 H7A 109(3) . . ?
B8 B7 B4 58.77(17) . . ?
B8 B7 H4B 105(2) . . ?
B8 B7 H7A 118.3(18) . . ?
B8 B7 B11 105.5(2) . . ?
B11 B7 B4 101.88(19) . . ?
B11 B7 H4B 83(2) . . ?
B11 B7 H7A 127.8(18) . . ?
B12 B7 B4 106.0(2) . . ?
B12 B7 H4B 129(2) . . ?
B12 B7 H7A 120.2(19) . . ?
B12 B7 B8 61.3(2) . . ?
B12 B7 B11 58.56(19) . . ?
B4 B8 B7 62.12(19) . . ?
B4 B8 H8A 123(2) . . ?
B4 B8 B9 108.3(2) . . ?
B4 B8 B12 107.0(2) . . ?
B5 B8 B4 61.34(16) . . ?
B5 B8 B7 112.0(2) . . ?
B5 B8 H8A 119(2) . . ?
B5 B8 B9 59.42(17) . . ?
B5 B8 B12 107.0(2) . . ?
B7 B8 H8A 122(2) . . ?
B7 B8 B9 109.5(2) . . ?
B7 B8 B12 59.23(19) . . ?
B9 B8 H8A 119(2) . . ?
B9 B8 B12 59.63(19) . . ?
B12 B8 H8A 123(2) . . ?
B5 B9 B8 59.28(17) . . ?
B5 B9 H9 119.8(18) . . ?
B5 B9 B10 108.1(2) . . ?
B5 B9 B12 107.6(2) . . ?
B6 B9 B5 60.53(16) . . ?
B6 B9 B8 107.2(2) . . ?
B6 B9 H9 122.0(18) . . ?
B6 B9 B10 59.43(17) . . ?
B6 B9 B12 106.3(2) . . ?
B8 B9 H9 121.3(18) . . ?
B10 B9 B8 107.5(2) . . ?
B10 B9 H9 123.6(18) . . ?
B10 B9 B12 58.87(18) . . ?
B12 B9 B8 60.51(19) . . ?
B12 B9 H9 123.7(18) . . ?
C2 B10 B6 59.70(15) . . ?
C2 B10 B9 103.55(19) . . ?
C2 B10 H10A 121.9(17) . . ?
C2 B10 B11 54.89(16) . . ?
C2 B10 B12 101.1(2) . . ?
B6 B10 B9 59.84(17) . . ?
B6 B10 H10A 117.4(16) . . ?
B6 B10 B11 106.6(2) . . ?
B6 B10 B12 108.4(2) . . ?
B9 B10 H10A 125.0(18) . . ?
B9 B10 B11 107.7(2) . . ?
B11 B10 H10A 122.8(18) . . ?
B12 B10 B9 61.15(19) . . ?
B12 B10 H10A 128.1(16) . . ?
B12 B10 B11 59.48(19) . . ?
C2 B11 B7 106.8(2) . . ?
C2 B11 B10 61.28(18) . . ?
C2 B11 H11 121.3(19) . . ?
C2 B11 B12 106.0(2) . . ?
B7 B11 H11 123.1(19) . . ?
B10 B11 B7 109.3(2) . . ?
B10 B11 H11 119(2) . . ?
B12 B11 B7 59.7(2) . . ?
B12 B11 B10 59.54(19) . . ?
B12 B11 H11 124.1(19) . . ?
B7 B12 B8 59.50(19) . . ?
B7 B12 B9 109.9(2) . . ?
B7 B12 H12A 116.1(17) . . ?
B8 B12 H12A 120.1(16) . . ?
B9 B12 B8 59.86(18) . . ?
B9 B12 H12A 122.6(16) . . ?
B10 B12 B7 112.1(2) . . ?
B10 B12 B8 107.8(2) . . ?
B10 B12 B9 59.98(19) . . ?
B10 B12 H12A 124.0(17) . . ?
B11 B12 B7 61.7(2) . . ?
B11 B12 B8 106.6(2) . . ?
B11 B12 B9 108.0(2) . . ?
B11 B12 B10 60.98(19) . . ?
B11 B12 H12A 123.0(16) . . ?

loop_
_geom_bond_atom_site_label_1
_geom_bond_atom_site_label_2
_geom_bond_distance
_geom_bond_site_symmetry_2
_geom_bond_publ_flag
N1 C4 1.365(3) . ?
N1 C8 1.358(3) . ?
N1 C10 1.539(3) . ?
C1 C2 1.588(3) . ?
C1 C4 1.480(3) . ?
C1 B4 1.648(3) . ?
C1 B5 1.678(4) . ?
C1 B6 1.710(3) . ?
C2 C3 1.518(4) . ?
C2 B6 1.735(4) . ?
C2 B10 1.736(4) . ?
C2 B11 1.620(4) . ?
C3 H3A 1.00(3) . ?
C3 H3B 1.11(5) . ?
C3 H3C 0.89(4) . ?
C4 C5 1.387(3) . ?
C5 H5 1.00(3) . ?
C5 C6 1.372(4) . ?
C6 H6 0.89(3) . ?
C6 C7 1.368(4) . ?
C7 H7 0.93(3) . ?
C7 C8 1.362(4) . ?
C8 H8 0.99(3) . ?
C9 H9A 0.98(3) . ?
C9 H9B 1.03(3) . ?
C9 C10 1.527(3) . ?
C9 B5 1.588(4) . ?
C10 H10 0.92(3) . ?
C10 C11 1.528(3) . ?
C11 C12 1.386(4) . ?
C11 C16 1.383(4) . ?
C12 H12 0.96(4) . ?
C12 C13 1.385(4) . ?
C13 H13 0.93(4) . ?
C13 C14 1.383(6) . ?
C14 H14 1.00(5) . ?
C14 C15 1.378(5) . ?
C15 H15 0.98(4) . ?
C15 C16 1.386(4) . ?
C16 H16 0.90(4) . ?
B4 H4A 1.09(3) . ?
B4 H4B 1.35(4) . ?
B4 B5 1.801(4) . ?
B4 B7 1.831(4) . ?
B4 B8 1.771(5) . ?
B5 B6 1.774(4) . ?
B5 B8 1.761(4) . ?
B5 B9 1.764(4) . ?
B6 H6A 1.04(3) . ?
B6 B9 1.756(4) . ?
B6 B10 1.749(4) . ?
B7 H4B 1.15(4) . ?
B7 H7A 1.06(3) . ?
B7 B8 1.777(5) . ?
B7 B11 1.807(5) . ?
B7 B12 1.772(5) . ?
B8 H8A 1.03(4) . ?
B8 B9 1.797(5) . ?
B8 B12 1.808(5) . ?
B9 H9 1.08(3) . ?
B9 B10 1.772(5) . ?
B9 B12 1.792(5) . ?
B10 H10A 1.07(3) . ?
B10 B11 1.777(5) . ?
B10 B12 1.752(5) . ?
B11 H11 1.05(4) . ?
B11 B12 1.751(5) . ?
B12 H12A 1.12(3) . ?
